data_4029253
loop_
_publ_author_name
'Koshima, Hideko'
'Fukano, Michitaro'
'Ojima, Naoko'
'Johmoto, Kohei'
'Uekusa, Hidehiro'
'Shiro, Motoo'

_publ_section_title
;
 Absolute asymmetric photocyclization of triisopropylbenzophenone
 derivatives in crystals and their morphological changes.
;
_journal_issue 7
_journal_name_full 'The Journal of organic chemistry'
_journal_page_first 3088
_journal_page_last 3093
_journal_paper_doi 10.1021/jo5000913
_journal_volume 79
_journal_year 2014
_chemical_absolute_configuration unk
_chemical_formula_moiety 'C30 H35 N O2'
_chemical_formula_sum 'C30 H35 N O2'
_chemical_formula_weight 441.61
_space_group_IT_number 33
_symmetry_cell_setting orthorhombic
_symmetry_Int_Tables_number 33
_symmetry_space_group_name_Hall 'P 2c -2n'
_symmetry_space_group_name_H-M 'P n a 21'
_atom_sites_solution_hydrogens geom
_atom_sites_solution_primary direct
_atom_sites_solution_secondary difmap
_cell_angle_alpha 90.0000
_cell_angle_beta 90.0000
_cell_angle_gamma 90.0000
_cell_formula_units_Z 4
_cell_length_a 26.203(3)
_cell_length_b 8.9809(9)
_cell_length_c 11.0665(11)
_cell_measurement_reflns_used 19948
_cell_measurement_temperature 296
_cell_measurement_theta_max 68.17
_cell_measurement_theta_min 3.38
_cell_volume 2604.2(5)
_computing_cell_refinement 'PROCESS-AUTO (Rigaku, 1998)'
_computing_data_collection 'PROCESS-AUTO (Rigaku, 1998)'
_computing_data_reduction 'CrystalStructure (Rigaku, 2000-2010)'
_computing_molecular_graphics 'ORTEP (Johnson, 1976)'
_computing_publication_material 'CrystalStructure (Rigaku, 2000-2010)'
_computing_structure_refinement 'SHELXL97 (Sheldrick, 1997)'
_computing_structure_solution 'SHELXS97 (Sheldrick, 1997)'
_diffrn_ambient_temperature 296
_diffrn_detector_area_resol_mean 10.000
_diffrn_measured_fraction_theta_full 0.990
_diffrn_measured_fraction_theta_max 0.990
_diffrn_measurement_device_type 'Rigaku R-AXIS RAPID'
_diffrn_measurement_method \w
_diffrn_radiation_type 'Cu K\a'
_diffrn_radiation_wavelength 1.54187
_diffrn_reflns_av_R_equivalents 0.0397
_diffrn_reflns_limit_h_max 31
_diffrn_reflns_limit_h_min -31
_diffrn_reflns_limit_k_max 10
_diffrn_reflns_limit_k_min -10
_diffrn_reflns_limit_l_max 12
_diffrn_reflns_limit_l_min -12
_diffrn_reflns_number 25102
_diffrn_reflns_theta_full 68.21
_diffrn_reflns_theta_max 68.21
_diffrn_standards_number 0
_exptl_absorpt_coefficient_mu 0.538
_exptl_absorpt_correction_T_max 0.886
_exptl_absorpt_correction_T_min 0.630
_exptl_absorpt_correction_type multi-scan
_exptl_absorpt_process_details 'ABSCOR (Rigaku, 1995)'
_exptl_crystal_colour colorless
_exptl_crystal_density_diffrn 1.126
_exptl_crystal_density_method 'not measured'
_exptl_crystal_description block
_exptl_crystal_F_000 952.00
_exptl_crystal_size_max 0.588
_exptl_crystal_size_mid 0.376
_exptl_crystal_size_min 0.224
_refine_diff_density_max 0.220
_refine_diff_density_min -0.270
_refine_ls_extinction_method none
_refine_ls_goodness_of_fit_ref 1.071
_refine_ls_hydrogen_treatment constr
_refine_ls_number_parameters 300
_refine_ls_number_reflns 2493
_refine_ls_number_restraints 15
_refine_ls_R_factor_gt 0.0514
_refine_ls_shift/su_max 0.004
_refine_ls_structure_factor_coef Fsqd
_refine_ls_weighting_details 'w = 1/[\s^2^(Fo^2^)+(0.0829P)^2^+0.5845P] where P=(Fo^2^+2Fc^2^)/3'
_refine_ls_weighting_scheme calc
_refine_ls_wR_factor_ref 0.1477
_reflns_number_gt 2079
_reflns_number_total 2493
_reflns_threshold_expression F^2^>2.0\s(F^2^)
_cod_data_source_file jo5000913_si_004.cif
_cod_data_source_block RGK1944[2(m-benzyl)]
_cod_depositor_comments
;Adding full bibliography for
 ./tmp-cod-update-bibliographies-12971/cifs/4029253.cif.
;
_cod_database_code 4029253

loop_
_symmetry_equiv_pos_site_id
_symmetry_equiv_pos_as_xyz
1 +X,+Y,+Z
2 1/2-X,1/2+Y,1/2+Z
3 1/2+X,1/2-Y,+Z
4 -X,-Y,1/2+Z

loop_
_atom_site_label
_atom_site_type_symbol
_atom_site_fract_x
_atom_site_fract_y
_atom_site_fract_z
_atom_site_U_iso_or_equiv
_atom_site_adp_type
_atom_site_occupancy
_atom_site_symmetry_multiplicity
_atom_site_calc_flag
_atom_site_refinement_flags
_atom_site_disorder_assembly
_atom_site_disorder_group
O1 O 0.18518(13) 0.6630(4) 0.8127(3) 0.0860(10) Uani 1.0 4 d . . .
O2 O 0.32896(10) 0.3091(3) 0.8674(3) 0.0604(7) Uani 1.0 4 d . . .
N1 N 0.15655(11) 0.7224(4) 0.6293(3) 0.0570(8) Uani 1.0 4 d . . .
H1N H 0.1611 0.7164 0.5525 0.0684 Uiso 1.0 4 calc R . .
C1 C 0.26373(13) 0.4854(4) 0.7231(4) 0.0479(8) Uani 1.0 4 d . . .
H1 H 0.2592 0.4911 0.8064 0.0575 Uiso 1.0 4 calc R . .
C2 C 0.23172(12) 0.5657(4) 0.6472(4) 0.0467(8) Uani 1.0 4 d . . .
C3 C 0.23960(15) 0.5566(5) 0.5236(4) 0.0606(10) Uani 1.0 4 d . . .
H3 H 0.2187 0.6108 0.4719 0.0728 Uiso 1.0 4 calc R . .
C4 C 0.27767(16) 0.4692(5) 0.4755(4) 0.0681(11) Uani 1.0 4 d . . .
H4 H 0.2823 0.4648 0.3923 0.0817 Uiso 1.0 4 calc R . .
C5 C 0.30897(14) 0.3884(5) 0.5511(4) 0.0562(9) Uani 1.0 4 d . . .
H5 H 0.3345 0.3284 0.5188 0.0675 Uiso 1.0 4 calc R . .
C6 C 0.30241(12) 0.3966(4) 0.6765(3) 0.0459(8) Uani 1.0 4 d . . .
C7 C 0.18952(13) 0.6543(4) 0.7036(4) 0.0514(8) Uani 1.0 4 d . . .
C8 C 0.11343(13) 0.8058(4) 0.6751(5) 0.0623(10) Uani 1.0 4 d . . .
H8A H 0.1006 0.7564 0.7469 0.0748 Uiso 1.0 4 calc R . .
H8B H 0.0865 0.8043 0.6150 0.0748 Uiso 1.0 4 calc R . .
C9 C 0.12538(13) 0.9656(4) 0.7061(4) 0.0565(9) Uani 1.0 4 d . . .
C10 C 0.10586(18) 1.0286(5) 0.8096(5) 0.0771(13) Uani 1.0 4 d . . .
H10 H 0.0857 0.9716 0.8610 0.0926 Uiso 1.0 4 calc R . .
C11 C 0.1159(3) 1.1754(6) 0.8377(6) 0.1008(19) Uani 1.0 4 d . . .
H11 H 0.1022 1.2165 0.9077 0.1210 Uiso 1.0 4 calc R . .
C12 C 0.1452(3) 1.2596(6) 0.7652(7) 0.1015(18) Uani 1.0 4 d . . .
H12 H 0.1518 1.3585 0.7847 0.1218 Uiso 1.0 4 calc R . .
C13 C 0.1651(3) 1.1986(6) 0.6627(7) 0.1031(19) Uani 1.0 4 d . . .
H13 H 0.1858 1.2560 0.6127 0.1237 Uiso 1.0 4 calc R . .
C14 C 0.15494(19) 1.0530(5) 0.6325(6) 0.0833(14) Uani 1.0 4 d . . .
H14 H 0.1682 1.0136 0.5614 0.0999 Uiso 1.0 4 calc R . .
C15 C 0.33655(12) 0.3119(4) 0.7578(3) 0.0445(8) Uani 1.0 4 d . . .
C16 C 0.38074(12) 0.2308(4) 0.7024(4) 0.0470(7) Uani 1.0 4 d . . .
C17 C 0.37489(13) 0.0829(4) 0.6646(4) 0.0538(9) Uani 1.0 4 d . . .
C18 C 0.41503(15) 0.0188(5) 0.6029(4) 0.0636(10) Uani 1.0 4 d . . .
H18 H 0.4114 -0.0787 0.5760 0.0763 Uiso 1.0 4 calc R . .
C19 C 0.46012(15) 0.0915(5) 0.5790(4) 0.0641(11) Uani 1.0 4 d . . .
C20 C 0.46499(14) 0.2359(5) 0.6185(4) 0.0638(10) Uani 1.0 4 d . . .
H20 H 0.4952 0.2866 0.6028 0.0766 Uiso 1.0 4 calc R . .
C21 C 0.42613(13) 0.3096(4) 0.6815(4) 0.0526(8) Uani 1.0 4 d . . .
C22 C 0.32651(15) -0.0046(4) 0.6897(5) 0.0641(10) Uani 1.0 4 d . . .
H22 H 0.3030 0.0625 0.7317 0.0769 Uiso 1.0 4 calc R . .
C23 C 0.3004(2) -0.0539(7) 0.5748(6) 0.1007(17) Uani 1.0 4 d . . .
H23A H 0.2966 0.0298 0.5216 0.1208 Uiso 1.0 4 calc R . .
H23B H 0.2674 -0.0939 0.5938 0.1208 Uiso 1.0 4 calc R . .
H23C H 0.3206 -0.1291 0.5359 0.1208 Uiso 1.0 4 calc R . .
C24 C 0.3361(2) -0.1337(6) 0.7721(6) 0.0984(18) Uani 1.0 4 d . . .
H24A H 0.3044 -0.1823 0.7901 0.1181 Uiso 1.0 4 calc R . .
H24B H 0.3514 -0.0987 0.8456 0.1181 Uiso 1.0 4 calc R . .
H24C H 0.3587 -0.2029 0.7333 0.1181 Uiso 1.0 4 calc R . .
C25A C 0.5042(4) 0.038(2) 0.5016(10) 0.103(4) Uiso 0.54(3) 4 d PDU A 1
H25A H 0.5019 -0.0712 0.5049 0.1241 Uiso 0.54(3) 4 calc PR A 1
C26A C 0.4957(6) 0.074(3) 0.3719(11) 0.123(5) Uiso 0.54(3) 4 d PDU A 1
H26A H 0.4607 0.0552 0.3512 0.1476 Uiso 0.54(3) 4 calc PR A 1
H26B H 0.5176 0.0142 0.3225 0.1476 Uiso 0.54(3) 4 calc PR A 1
H26C H 0.5032 0.1777 0.3584 0.1476 Uiso 0.54(3) 4 calc PR A 1
C27A C 0.5568(5) 0.071(3) 0.5424(11) 0.099(4) Uiso 0.54(3) 4 d PDU A 1
H27A H 0.5599 0.0479 0.6267 0.1192 Uiso 0.54(3) 4 calc PR A 1
H27B H 0.5638 0.1749 0.5299 0.1192 Uiso 0.54(3) 4 calc PR A 1
H27C H 0.5806 0.0123 0.4969 0.1192 Uiso 0.54(3) 4 calc PR A 1
C25B C 0.4974(4) -0.0018(15) 0.5070(9) 0.069(4) Uiso 0.46(3) 4 d PDU A 2
H25B H 0.4876 -0.1042 0.5268 0.0827 Uiso 0.46(3) 4 calc PR A 2
C26B C 0.4892(5) 0.007(2) 0.3753(9) 0.084(5) Uiso 0.46(3) 4 d PDU A 2
H26D H 0.4539 -0.0103 0.3576 0.1003 Uiso 0.46(3) 4 calc PR A 2
H26E H 0.5097 -0.0670 0.3357 0.1003 Uiso 0.46(3) 4 calc PR A 2
H26F H 0.4988 0.1041 0.3470 0.1003 Uiso 0.46(3) 4 calc PR A 2
C27B C 0.5505(5) 0.007(3) 0.5464(13) 0.094(5) Uiso 0.46(3) 4 d PDU A 2
H27D H 0.5522 -0.0073 0.6323 0.1134 Uiso 0.46(3) 4 calc PR A 2
H27E H 0.5641 0.1031 0.5262 0.1134 Uiso 0.46(3) 4 calc PR A 2
H27F H 0.5700 -0.0689 0.5066 0.1134 Uiso 0.46(3) 4 calc PR A 2
C28 C 0.43267(15) 0.4660(5) 0.7312(4) 0.0634(11) Uani 1.0 4 d . . .
H28 H 0.3987 0.5112 0.7368 0.0761 Uiso 1.0 4 calc R . .
C29 C 0.4550(3) 0.4616(7) 0.8571(6) 0.1065(19) Uani 1.0 4 d . . .
H29A H 0.4343 0.3990 0.9076 0.1278 Uiso 1.0 4 calc R . .
H29B H 0.4557 0.5605 0.8900 0.1278 Uiso 1.0 4 calc R . .
H29C H 0.4891 0.4227 0.8537 0.1278 Uiso 1.0 4 calc R . .
C30 C 0.4654(2) 0.5656(6) 0.6501(6) 0.0921(16) Uani 1.0 4 d . . .
H30A H 0.4998 0.5287 0.6487 0.1105 Uiso 1.0 4 calc R . .
H30B H 0.4651 0.6654 0.6810 0.1105 Uiso 1.0 4 calc R . .
H30C H 0.4517 0.5650 0.5696 0.1105 Uiso 1.0 4 calc R . .

loop_
_atom_site_aniso_label
_atom_site_aniso_U_11
_atom_site_aniso_U_22
_atom_site_aniso_U_33
_atom_site_aniso_U_12
_atom_site_aniso_U_13
_atom_site_aniso_U_23
O1 0.103(3) 0.104(3) 0.0507(19) 0.0482(19) 0.0047(17) -0.0037(17)
O2 0.0672(16) 0.0691(16) 0.0449(17) 0.0067(12) 0.0034(13) 0.0051(13)
N1 0.0541(17) 0.0634(18) 0.0535(19) 0.0122(14) 0.0014(15) -0.0050(15)
C1 0.0532(17) 0.0496(18) 0.0409(19) -0.0010(14) -0.0002(14) -0.0045(14)
C2 0.0516(17) 0.0451(17) 0.0435(19) 0.0042(14) 0.0012(15) -0.0004(14)
C3 0.064(3) 0.072(3) 0.046(2) 0.0182(18) -0.0034(17) 0.0029(18)
C4 0.074(3) 0.092(3) 0.038(2) 0.025(3) 0.0008(19) -0.004(2)
C5 0.059(2) 0.069(3) 0.041(2) 0.0163(18) 0.0018(16) -0.0050(17)
C6 0.0478(16) 0.0491(17) 0.0408(18) 0.0001(13) -0.0006(14) 0.0003(14)
C7 0.058(2) 0.0500(18) 0.046(3) 0.0056(15) 0.0033(17) -0.0042(16)
C8 0.0480(18) 0.061(2) 0.078(3) 0.0080(15) 0.0002(19) -0.008(2)
C9 0.0495(17) 0.061(2) 0.059(3) 0.0053(15) -0.0025(17) -0.0049(19)
C10 0.078(3) 0.076(3) 0.077(3) -0.006(3) 0.015(3) -0.016(3)
C11 0.106(4) 0.089(4) 0.107(5) -0.006(3) 0.022(4) -0.041(4)
C12 0.111(4) 0.072(3) 0.122(5) -0.011(3) 0.010(4) -0.017(4)
C13 0.120(5) 0.079(4) 0.110(5) -0.023(3) 0.017(4) 0.002(4)
C14 0.096(4) 0.075(3) 0.079(4) -0.010(3) 0.021(3) -0.008(3)
C15 0.0483(17) 0.0459(17) 0.039(2) 0.0003(14) 0.0019(15) -0.0009(14)
C16 0.0441(16) 0.0521(17) 0.0449(18) 0.0017(13) 0.0001(15) 0.0004(15)
C17 0.0507(17) 0.0543(19) 0.056(3) 0.0040(15) -0.0029(16) -0.0028(17)
C18 0.063(3) 0.062(2) 0.067(3) 0.0110(18) 0.0030(19) -0.010(2)
C19 0.057(2) 0.071(3) 0.064(3) 0.0130(19) 0.0053(19) -0.004(2)
C20 0.0455(18) 0.082(3) 0.064(3) 0.0022(18) 0.0048(17) 0.006(2)
C21 0.0473(17) 0.0588(19) 0.052(2) 0.0010(14) -0.0001(16) 0.0032(17)
C22 0.064(2) 0.053(2) 0.076(3) -0.0038(16) 0.005(3) -0.006(2)
C23 0.088(4) 0.121(4) 0.093(4) -0.037(4) -0.010(3) -0.005(4)
C24 0.090(4) 0.095(4) 0.110(5) -0.015(3) 0.009(4) 0.035(4)
C28 0.058(2) 0.062(2) 0.071(3) -0.0103(18) -0.0029(19) -0.0037(19)
C29 0.142(5) 0.104(4) 0.074(4) -0.040(4) -0.002(4) -0.011(3)
C30 0.109(4) 0.078(3) 0.090(4) -0.026(3) -0.002(3) 0.007(3)

loop_
_atom_type_symbol
_atom_type_description
_atom_type_scat_dispersion_real
_atom_type_scat_dispersion_imag
_atom_type_scat_source
C C 0.0181 0.0091
;
International Tables for Crystallography
(1992, Vol. C, Tables 4.2.6.8 and 6.1.1.4)
;
H H 0.0000 0.0000
;
International Tables for Crystallography
(1992, Vol. C, Table 6.1.1.4)
;
N N 0.0311 0.0180
;
International Tables for Crystallography
(1992, Vol. C, Tables 4.2.6.8 and 6.1.1.4)
;
O O 0.0492 0.0322
;
International Tables for Crystallography
(1992, Vol. C, Tables 4.2.6.8 and 6.1.1.4)
;

loop_
_geom_angle_atom_site_label_1
_geom_angle_atom_site_label_2
_geom_angle_atom_site_label_3
_geom_angle
_geom_angle_publ_flag
C7 N1 C8 121.6(4) yes
C2 C1 C6 120.9(4) yes
C1 C2 C3 118.4(4) yes
C1 C2 C7 118.0(4) yes
C3 C2 C7 123.5(4) yes
C2 C3 C4 121.6(4) yes
C3 C4 C5 119.8(4) yes
C4 C5 C6 120.0(4) yes
C1 C6 C5 119.2(4) yes
C1 C6 C15 120.7(3) yes
C5 C6 C15 120.1(3) yes
O1 C7 N1 121.3(4) yes
O1 C7 C2 121.1(4) yes
N1 C7 C2 117.5(4) yes
N1 C8 C9 114.2(3) yes
C8 C9 C10 120.2(4) yes
C8 C9 C14 121.8(4) yes
C10 C9 C14 118.0(4) yes
C9 C10 C11 120.7(5) yes
C10 C11 C12 120.8(6) yes
C11 C12 C13 119.3(6) yes
C12 C13 C14 120.6(6) yes
C9 C14 C13 120.6(6) yes
O2 C15 C6 120.9(3) yes
O2 C15 C16 121.2(3) yes
C6 C15 C16 117.9(3) yes
C15 C16 C17 119.9(3) yes
C15 C16 C21 118.5(3) yes
C17 C16 C21 121.4(3) yes
C16 C17 C18 117.4(4) yes
C16 C17 C22 121.9(4) yes
C18 C17 C22 120.7(4) yes
C17 C18 C19 123.5(4) yes
C18 C19 C20 117.8(4) yes
C18 C19 C25A 127.7(7) yes
C18 C19 C25B 113.1(6) yes
C20 C19 C25A 114.2(7) yes
C20 C19 C25B 129.0(6) yes
C19 C20 C21 122.5(4) yes
C16 C21 C20 117.4(4) yes
C16 C21 C28 120.2(4) yes
C20 C21 C28 122.4(4) yes
C17 C22 C23 112.1(4) yes
C17 C22 C24 111.9(4) yes
C23 C22 C24 111.2(4) yes
C19 C25A C26A 111.0(11) yes
C19 C25A C27A 118.1(10) yes
C26A C25A C27A 112.9(11) yes
C19 C25B C26B 113.4(10) yes
C19 C25B C27B 115.3(10) yes
C26B C25B C27B 115.5(10) yes
C21 C28 C29 110.7(4) yes
C21 C28 C30 113.1(4) yes
C29 C28 C30 109.8(5) yes

loop_
_geom_bond_atom_site_label_1
_geom_bond_atom_site_label_2
_geom_bond_distance
_geom_bond_publ_flag
O1 C7 1.214(5) yes
O2 C15 1.229(5) yes
N1 C7 1.340(5) yes
N1 C8 1.447(5) yes
C1 C2 1.389(5) yes
C1 C6 1.389(5) yes
C2 C3 1.386(6) yes
C2 C7 1.498(5) yes
C3 C4 1.376(6) yes
C4 C5 1.378(6) yes
C5 C6 1.400(5) yes
C6 C15 1.480(5) yes
C8 C9 1.508(6) yes
C9 C10 1.375(7) yes
C9 C14 1.372(7) yes
C10 C11 1.380(8) yes
C11 C12 1.344(9) yes
C12 C13 1.364(10) yes
C13 C14 1.376(8) yes
C15 C16 1.499(5) yes
C16 C17 1.401(5) yes
C16 C21 1.403(5) yes
C17 C18 1.380(6) yes
C17 C22 1.518(6) yes
C18 C19 1.375(6) yes
C19 C20 1.375(6) yes
C19 C25A 1.518(12) yes
C19 C25B 1.513(12) yes
C20 C21 1.400(6) yes
C21 C28 1.518(6) yes
C22 C23 1.510(8) yes
C22 C24 1.496(7) yes
C25A C26A 1.489(17) yes
C25A C27A 1.479(16) yes
C25B C26B 1.475(14) yes
C25B C27B 1.460(16) yes
C28 C29 1.512(8) yes
C28 C30 1.529(7) yes

loop_
_geom_hbond_atom_site_label_D
_geom_hbond_atom_site_label_H
_geom_hbond_atom_site_label_A
_geom_hbond_site_symmetry_A
_geom_hbond_distance_DA
_geom_hbond_distance_DH
_geom_hbond_distance_HA
_geom_hbond_angle_DHA
_geom_hbond_publ_flag
N1 H1N O2 2_554 3.025(5) 0.860 2.227 154.4 no
